data_4346930
loop_
_publ_author_name
'He, Xingxiang'
'Liu, Ying'
'Lv, Yun'
'Dong, Yayu'
'Hu, Gonghao'
'Zhou, Shuai'
'Xu, Yan'

_publ_section_title
;
 L- and D-[LnZn(IN)3(C2H4O2)]n (Ln = Eu, Sm, and Gd): Chiral
 Enantiomerically 3D 3d-4f Coordination Polymers Constructed by
 Interesting Butterfly-like Building Units and -[Ln-O-Zn]n- Helices.
;
_journal_issue 5
_journal_name_full 'Inorganic chemistry'
_journal_page_first 2048
_journal_page_last 2054
_journal_paper_doi 10.1021/acs.inorgchem.5b02372
_journal_volume 55
_journal_year 2016
_chemical_formula_sum 'C20 H16 Gd N3 O8 Zn'
_chemical_formula_weight 648.98
_space_group_crystal_system hexagonal
_space_group_IT_number 179
_space_group_name_Hall 'P 65 2 (0 0 1)'
_space_group_name_H-M_alt 'P 65 2 2'
_atom_sites_solution_hydrogens geom
_audit_creation_method SHELXL-2014/7
_cell_angle_alpha 90
_cell_angle_beta 90
_cell_angle_gamma 120
_cell_formula_units_Z 6
_cell_length_a 11.3341(10)
_cell_length_b 11.3341(10)
_cell_length_c 27.482(2)
_cell_measurement_reflns_used 8702
_cell_measurement_temperature 296(2)
_cell_measurement_theta_max 26.42
_cell_measurement_theta_min 2.20
_cell_volume 3057.4(4)
_computing_cell_refinement 'SAINT (Bruker, 2005)'
_computing_data_collection 'APEX2 (Bruker, 2005)'
_computing_data_reduction SAINT
_computing_molecular_graphics SHELXTL
_computing_publication_material SHELXTL
_computing_structure_refinement 'SHELXL-2014/7 (Sheldrick, 2014)'
_diffrn_ambient_temperature 296(2)
_diffrn_measured_fraction_theta_full 1.000
_diffrn_measured_fraction_theta_max 1.000
_diffrn_measurement_device_type 'Bruker Apex2 CCD'
_diffrn_measurement_method '\w scans'
_diffrn_radiation_type MoK\a
_diffrn_radiation_wavelength 0.71073
_diffrn_reflns_av_R_equivalents 0.0976
_diffrn_reflns_av_unetI/netI 0.0539
_diffrn_reflns_Laue_measured_fraction_full 1.000
_diffrn_reflns_Laue_measured_fraction_max 1.000
_diffrn_reflns_limit_h_max 12
_diffrn_reflns_limit_h_min -12
_diffrn_reflns_limit_k_max 13
_diffrn_reflns_limit_k_min -12
_diffrn_reflns_limit_l_max 26
_diffrn_reflns_limit_l_min -33
_diffrn_reflns_number 15230
_diffrn_reflns_point_group_measured_fraction_full 1.000
_diffrn_reflns_point_group_measured_fraction_max 0.997
_diffrn_reflns_theta_full 25.242
_diffrn_reflns_theta_max 25.988
_diffrn_reflns_theta_min 2.075
_exptl_absorpt_coefficient_mu 4.458
_exptl_absorpt_correction_T_max 0.6398
_exptl_absorpt_correction_T_min 0.6167
_exptl_absorpt_correction_type multi-scan
_exptl_absorpt_process_details '(SADABS; Sheldrick, 2003)'
_exptl_crystal_colour colorless
_exptl_crystal_density_diffrn 2.115
_exptl_crystal_description Block
_exptl_crystal_F_000 1890
_exptl_crystal_size_max 0.120
_exptl_crystal_size_mid 0.110
_exptl_crystal_size_min 0.110
_refine_diff_density_max 0.392
_refine_diff_density_min -0.748
_refine_diff_density_rms 0.104
_refine_ls_abs_structure_details
;
 Flack x determined using 607 quotients [(I+)-(I-)]/[(I+)+(I-)]
 (Parsons, Flack and Wagner, Acta Cryst. B69 (2013) 249-259).
;
_refine_ls_abs_structure_Flack -0.02(2)
_refine_ls_extinction_method none
_refine_ls_goodness_of_fit_ref 1.014
_refine_ls_hydrogen_treatment constr
_refine_ls_matrix_type full
_refine_ls_number_parameters 152
_refine_ls_number_reflns 1998
_refine_ls_number_restraints 0
_refine_ls_restrained_S_all 1.014
_refine_ls_R_factor_all 0.0408
_refine_ls_R_factor_gt 0.0325
_refine_ls_shift/su_max 0.005
_refine_ls_shift/su_mean 0.001
_refine_ls_structure_factor_coef Fsqd
_refine_ls_weighting_details 'w=1/[\s^2^(Fo^2^)+(0.0280P)^2^] where P=(Fo^2^+2Fc^2^)/3'
_refine_ls_weighting_scheme calc
_refine_ls_wR_factor_gt 0.0622
_refine_ls_wR_factor_ref 0.0640
_reflns_Friedel_coverage 0.584
_reflns_Friedel_fraction_full 1.000
_reflns_Friedel_fraction_max 0.992
_reflns_number_gt 1765
_reflns_number_total 1998
_reflns_threshold_expression 'I > 2\s(I)'
_cod_data_source_file ic5b02372_si_004.cif
_cod_data_source_block 3
_cod_original_cell_volume 3057.4(6)
_cod_database_code 4346930
_shelx_shelxl_version_number 2014/7
_shelx_space_group_comment
;
The symmetry employed for this shelxl refinement is uniquely defined
by the following loop, which should always be used as a source of
symmetry information in preference to the above space-group names.
They are only intended as comments.
;
_shelx_estimated_absorpt_t_min 0.617
_shelx_estimated_absorpt_t_max 0.640

loop_
_space_group_symop_operation_xyz
'x, y, z'
'-y, x-y, z+2/3'
'-x+y, -x, z+1/3'
'-x, -y, z+1/2'
'y, -x+y, z+1/6'
'x-y, x, z+5/6'
'y, x, -z+2/3'
'x-y, -y, -z'
'-x, -x+y, -z+1/3'
'-y, -x, -z+1/6'
'-x+y, y, -z+1/2'
'x, x-y, -z+5/6'

loop_
_atom_site_label
_atom_site_type_symbol
_atom_site_fract_x
_atom_site_fract_y
_atom_site_fract_z
_atom_site_U_iso_or_equiv
_atom_site_adp_type
_atom_site_occupancy
_atom_site_site_symmetry_order
_atom_site_calc_flag
_atom_site_refinement_flags_posn
_atom_site_refinement_flags_adp
_atom_site_refinement_flags_occupancy
Gd1 Gd 0.16954(5) 0.0000 0.0000 0.01614(14) Uani 1 2 d S T P
Zn1 Zn 0.23056(7) -0.23056(7) 0.0833 0.0235(3) Uani 1 2 d S T P
O1 O 0.2345(6) -0.7862(6) -0.03681(17) 0.0308(14) Uani 1 1 d . . .
O2 O 0.1562(6) -0.7060(5) -0.09580(16) 0.0286(13) Uani 1 1 d . . .
O3 O 0.0246(6) 0.0542(6) 0.04630(18) 0.0431(18) Uani 1 1 d . . .
O4 O 0.2902(6) -0.1039(6) 0.03134(16) 0.0232(12) Uani 1 1 d . . .
N1 N 0.2020(7) -0.4060(7) 0.04362(18) 0.0263(16) Uani 1 1 d . . .
N2 N -0.2648(7) 0.2648(7) 0.0833 0.072(4) Uani 1 2 d S T P
C1 C 0.2309(10) -0.5006(8) 0.0594(3) 0.033(2) Uani 1 1 d . . .
H1A H 0.2531 -0.4988 0.0921 0.039 Uiso 1 1 calc R U .
C2 C 0.2299(9) -0.5998(9) 0.0306(2) 0.030(2) Uani 1 1 d . . .
H2A H 0.2532 -0.6614 0.0433 0.036 Uiso 1 1 calc R U .
C3 C 0.1933(8) -0.6062(7) -0.0180(2) 0.0221(19) Uani 1 1 d . . .
C4 C 0.1607(12) -0.5118(10) -0.0339(3) 0.048(3) Uani 1 1 d . . .
H4A H 0.1348 -0.5134 -0.0661 0.057 Uiso 1 1 calc R U .
C5 C 0.1660(10) -0.4147(9) -0.0027(3) 0.044(2) Uani 1 1 d . . .
H5A H 0.1431 -0.3520 -0.0147 0.053 Uiso 1 1 calc R U .
C6 C 0.1936(7) -0.7093(8) -0.0532(3) 0.0202(18) Uani 1 1 d . . .
C7 C -0.0429(6) 0.0429(6) 0.0833 0.025(3) Uani 1 2 d S T P
C8 C -0.1208(6) 0.1208(6) 0.0833 0.028(3) Uani 1 2 d S T P
C9 C -0.1307(10) 0.1845(11) 0.0418(3) 0.047(3) Uani 1 1 d . . .
H9A H -0.0923 0.1783 0.0127 0.056 Uiso 1 1 calc R U .
C10 C -0.1984(12) 0.2575(11) 0.0440(4) 0.059(3) Uani 1 1 d . . .
H10A H -0.1978 0.3049 0.0163 0.071 Uiso 1 1 calc R U .
C11 C 0.4319(10) -0.0387(12) 0.0218(4) 0.063(4) Uani 1 1 d . . .
H11A H 0.4591 -0.1072 0.0199 0.075 Uiso 1 1 calc R U .
H11B H 0.4806 0.0211 0.0489 0.075 Uiso 1 1 calc R U .

loop_
_atom_site_aniso_label
_atom_site_aniso_U_11
_atom_site_aniso_U_22
_atom_site_aniso_U_33
_atom_site_aniso_U_23
_atom_site_aniso_U_13
_atom_site_aniso_U_12
Gd1 0.0182(2) 0.0166(3) 0.0132(2) -0.0004(2) -0.00022(11) 0.00828(14)
Zn1 0.0266(6) 0.0266(6) 0.0165(6) 0.0019(5) 0.0019(5) 0.0128(7)
O1 0.051(4) 0.028(3) 0.024(3) -0.002(2) 0.002(2) 0.028(3)
O2 0.047(4) 0.034(3) 0.016(3) -0.005(2) 0.000(3) 0.028(3)
O3 0.048(4) 0.068(5) 0.033(3) 0.004(3) 0.010(3) 0.044(4)
O4 0.025(3) 0.025(3) 0.022(2) 0.012(2) 0.009(2) 0.014(3)
N1 0.038(5) 0.021(4) 0.020(3) -0.005(3) -0.005(3) 0.015(4)
N2 0.093(9) 0.093(9) 0.068(8) -0.005(8) -0.005(8) 0.074(10)
C1 0.055(6) 0.033(5) 0.012(4) 0.001(3) -0.006(4) 0.024(5)
C2 0.045(6) 0.032(5) 0.021(4) 0.003(4) -0.005(4) 0.023(4)
C3 0.030(5) 0.021(4) 0.016(3) 0.000(3) 0.004(3) 0.013(4)
C4 0.091(8) 0.055(7) 0.021(4) -0.010(4) -0.017(5) 0.054(7)
C5 0.088(7) 0.042(6) 0.027(4) -0.006(4) -0.010(5) 0.050(6)
C6 0.020(5) 0.015(4) 0.022(4) -0.001(3) 0.004(3) 0.007(3)
C7 0.026(5) 0.026(5) 0.022(5) -0.003(4) -0.003(4) 0.013(5)
C8 0.030(5) 0.030(5) 0.033(6) 0.002(5) 0.002(5) 0.021(6)
C9 0.060(7) 0.056(7) 0.039(5) 0.006(5) -0.005(5) 0.041(6)
C10 0.078(10) 0.057(8) 0.058(6) 0.013(6) -0.005(6) 0.044(7)
C11 0.035(6) 0.086(10) 0.083(8) 0.051(7) 0.027(5) 0.043(7)

loop_
_atom_type_symbol
_atom_type_description
_atom_type_scat_dispersion_real
_atom_type_scat_dispersion_imag
_atom_type_scat_source
C C 0.0033 0.0016 'International Tables Vol C Tables 4.2.6.8 and 6.1.1.4'
H H 0.0000 0.0000 'International Tables Vol C Tables 4.2.6.8 and 6.1.1.4'
N N 0.0061 0.0033 'International Tables Vol C Tables 4.2.6.8 and 6.1.1.4'
O O 0.0106 0.0060 'International Tables Vol C Tables 4.2.6.8 and 6.1.1.4'
Zn Zn 0.2839 1.4301 'International Tables Vol C Tables 4.2.6.8 and 6.1.1.4'
Gd Gd -0.1653 3.9035 'International Tables Vol C Tables 4.2.6.8 and 6.1.1.4'

loop_
_geom_angle_atom_site_label_1
_geom_angle_atom_site_label_2
_geom_angle_atom_site_label_3
_geom_angle
_geom_angle_site_symmetry_1
_geom_angle_site_symmetry_3
O4 Gd1 O4 68.6(2) . 8
O4 Gd1 O1 134.4(2) . 1_565
O4 Gd1 O1 68.31(18) 8 1_565
O4 Gd1 O1 68.31(18) . 8_445
O4 Gd1 O1 134.4(2) 8 8_445
O1 Gd1 O1 156.9(3) 1_565 8_445
O4 Gd1 O3 140.5(2) . 8
O4 Gd1 O3 125.21(17) 8 8
O1 Gd1 O3 78.9(2) 1_565 8
O1 Gd1 O3 82.34(19) 8_445 8
O4 Gd1 O3 125.21(17) . .
O4 Gd1 O3 140.5(2) 8 .
O1 Gd1 O3 82.34(19) 1_565 .
O1 Gd1 O3 78.9(2) 8_445 .
O3 Gd1 O3 70.5(3) 8 .
O4 Gd1 O2 74.74(19) . 5_665
O4 Gd1 O2 80.74(17) 8 5_665
O1 Gd1 O2 84.39(17) 1_565 5_665
O1 Gd1 O2 101.56(16) 8_445 5_665
O3 Gd1 O2 139.1(2) 8 5_665
O3 Gd1 O2 70.4(2) . 5_665
O4 Gd1 O2 80.74(17) . 12_544
O4 Gd1 O2 74.74(19) 8 12_544
O1 Gd1 O2 101.56(16) 1_565 12_544
O1 Gd1 O2 84.39(17) 8_445 12_544
O3 Gd1 O2 70.4(2) 8 12_544
O3 Gd1 O2 139.1(2) . 12_544
O2 Gd1 O2 150.3(3) 5_665 12_544
O4 Zn1 O4 139.4(3) . 10
O4 Zn1 N1 98.6(2) . .
O4 Zn1 N1 108.5(2) 10 .
O4 Zn1 N1 108.5(2) . 10
O4 Zn1 N1 98.6(2) 10 10
N1 Zn1 N1 95.6(4) . 10
C6 O1 Gd1 145.6(5) . 1_545
C6 O2 Gd1 127.3(5) . 6_544
C7 O3 Gd1 151.4(6) . .
C11 O4 Zn1 114.6(5) . .
C11 O4 Gd1 117.3(5) . .
Zn1 O4 Gd1 125.1(3) . .
C5 N1 C1 116.2(7) . .
C5 N1 Zn1 117.1(5) . .
C1 N1 Zn1 126.3(5) . .
C10 N2 C10 114.8(14) 10 .
N1 C1 C2 124.3(7) . .
N1 C1 H1A 117.8 . .
C2 C1 H1A 117.8 . .
C1 C2 C3 118.6(8) . .
C1 C2 H2A 120.7 . .
C3 C2 H2A 120.7 . .
C4 C3 C2 117.2(7) . .
C4 C3 C6 120.3(6) . .
C2 C3 C6 122.5(7) . .
C3 C4 C5 120.5(7) . .
C3 C4 H4A 119.7 . .
C5 C4 H4A 119.7 . .
N1 C5 C4 123.2(8) . .
N1 C5 H5A 118.4 . .
C4 C5 H5A 118.4 . .
O2 C6 O1 127.1(7) . .
O2 C6 C3 116.2(6) . .
O1 C6 C3 116.6(6) . .
O3 C7 O3 127.2(11) . 10
O3 C7 C8 116.4(5) . .
O3 C7 C8 116.4(5) 10 .
C9 C8 C9 117.1(11) 10 .
C9 C8 C7 121.4(6) 10 .
C9 C8 C7 121.4(6) . .
C10 C9 C8 119.2(10) . .
C10 C9 H9A 120.4 . .
C8 C9 H9A 120.4 . .
N2 C10 C9 124.7(10) . .
N2 C10 H10A 117.7 . .
C9 C10 H10A 117.7 . .
O4 C11 C11 113.4(6) . 8
O4 C11 H11A 108.9 . .
C11 C11 H11A 108.9 8 .
O4 C11 H11B 108.9 . .
C11 C11 H11B 108.9 8 .
H11A C11 H11B 107.7 . .

loop_
_geom_bond_atom_site_label_1
_geom_bond_atom_site_label_2
_geom_bond_distance
_geom_bond_site_symmetry_2
Gd1 O4 2.369(5) .
Gd1 O4 2.369(5) 8
Gd1 O1 2.378(6) 1_565
Gd1 O1 2.378(6) 8_445
Gd1 O3 2.388(5) 8
Gd1 O3 2.388(5) .
Gd1 O2 2.454(4) 5_665
Gd1 O2 2.454(4) 12_544
Zn1 O4 1.894(5) .
Zn1 O4 1.894(5) 10
Zn1 N1 2.147(6) .
Zn1 N1 2.147(6) 10
O1 C6 1.258(9) .
O1 Gd1 2.378(6) 1_545
O2 C6 1.252(8) .
O2 Gd1 2.454(4) 6_544
O3 C7 1.241(7) .
O4 C11 1.417(10) .
N1 C5 1.326(8) .
N1 C1 1.340(10) .
N2 C10 1.343(13) 10
N2 C10 1.343(13) .
C1 C2 1.370(11) .
C1 H1A 0.9300 .
C2 C3 1.390(9) .
C2 H2A 0.9300 .
C3 C4 1.367(12) .
C3 C6 1.518(10) .
C4 C5 1.372(11) .
C4 H4A 0.9300 .
C5 H5A 0.9300 .
C7 O3 1.241(7) 10
C7 C8 1.529(14) .
C8 C9 1.386(10) 10
C8 C9 1.386(10) .
C9 C10 1.382(13) .
C9 H9A 0.9300 .
C10 H10A 0.9300 .
C11 C11 1.420(17) 8
C11 H11A 0.9700 .
C11 H11B 0.9700 .
